data_2201114
loop_
_publ_author_name
'Jan\<ca, Michal'
'Taraba, Jan'
'P\<r\'ihoda, Ji\<r\'i'

_publ_section_title (4-<i>tert</i>-Butyl-2-methylthiosemicarbazido)(<i>O</i>-methyldithiophosphato)palladium(II)
_journal_issue 6
_journal_name_full 'Acta Crystallographica Section E'
_journal_page_first m245
_journal_page_last m247
_journal_paper_doi 10.1107/S1600536802007237
_journal_volume 58
_journal_year 2002
_chemical_formula_iupac '[Pd (C6 H14 N3 O1 S2) (C1 H3 O1 P1 S1)]'
_chemical_formula_moiety 'C7 H17 N3 O2 P S3 Pd'
_chemical_formula_sum 'C7 H17 N3 O2 P Pd S3'
_chemical_formula_weight 408.79
_chemical_name_systematic (4-tert-butyl-2-methylthiosemicarbazido)(O-methyldithiophosphato)palladium(II)
_space_group_IT_number 14
_symmetry_cell_setting monoclinic
_symmetry_space_group_name_Hall '-P 2ybc'
_symmetry_space_group_name_H-M 'P 1 21/c 1'
_atom_sites_solution_hydrogens geom
_atom_sites_solution_primary direct
_atom_sites_solution_secondary difmap
_audit_creation_method SHELXL-97
_cell_angle_alpha 90.00
_cell_angle_beta 105.23(3)
_cell_angle_gamma 90.00
_cell_formula_units_Z 4
_cell_length_a 12.889(3)
_cell_length_b 10.854(2)
_cell_length_c 11.120(2)
_cell_measurement_reflns_used 50
_cell_measurement_temperature 120(2)
_cell_measurement_theta_max 20.84
_cell_measurement_theta_min 11.01
_cell_volume 1501.0(6)
_computing_cell_refinement 'KM-4 Software'
_computing_data_collection 'KM-4 Software (Kuma, 1997)'
_computing_data_reduction 'KM-4 Software'
_computing_molecular_graphics 'XP in SHELXTL'
_computing_structure_refinement 'SHELXL97 (Sheldrick, 1997)'
_computing_structure_solution 'SHELXS97 (Sheldrick, 1997)'
_diffrn_ambient_temperature 120(2)
_diffrn_measured_fraction_theta_full 0.940
_diffrn_measured_fraction_theta_max 0.940
_diffrn_measurement_device_type
;
Kuma KM-4 CCD diffractometer with a CCD camera and an Oxford Cryosystems
low-temperature device
;
_diffrn_measurement_method \w
_diffrn_radiation_monochromator graphite
_diffrn_radiation_source 'fine-focus sealed tube'
_diffrn_radiation_type MoK\a
_diffrn_radiation_wavelength 0.71069
_diffrn_reflns_av_R_equivalents 0.0775
_diffrn_reflns_av_sigmaI/netI 0.0738
_diffrn_reflns_limit_h_max 13
_diffrn_reflns_limit_h_min -15
_diffrn_reflns_limit_k_max 12
_diffrn_reflns_limit_k_min -12
_diffrn_reflns_limit_l_max 13
_diffrn_reflns_limit_l_min -11
_diffrn_reflns_number 9041
_diffrn_reflns_theta_full 25.00
_diffrn_reflns_theta_max 25.00
_diffrn_reflns_theta_min 3.38
_diffrn_standards_decay_% none
_diffrn_standards_interval_count 0
_diffrn_standards_interval_time 0
_diffrn_standards_number 0
_exptl_absorpt_coefficient_mu 1.754
_exptl_absorpt_correction_type none
_exptl_crystal_colour orange
_exptl_crystal_density_diffrn 1.809
_exptl_crystal_density_method 'not measured'
_exptl_crystal_description prism
_exptl_crystal_F_000 820
_exptl_crystal_size_max 0.10
_exptl_crystal_size_mid 0.05
_exptl_crystal_size_min 0.02
_refine_diff_density_max 1.184
_refine_diff_density_min -1.044
_refine_ls_extinction_method none
_refine_ls_goodness_of_fit_ref 1.158
_refine_ls_hydrogen_treatment mixed
_refine_ls_matrix_type full
_refine_ls_number_parameters 159
_refine_ls_number_reflns 2636
_refine_ls_number_restraints 0
_refine_ls_restrained_S_all 1.158
_refine_ls_R_factor_all 0.0800
_refine_ls_R_factor_gt 0.0595
_refine_ls_shift/su_max 0.001
_refine_ls_shift/su_mean 0.000
_refine_ls_structure_factor_coef Fsqd
_refine_ls_weighting_details 'w = 1/[\s^2^(Fo^2^)+(0.0398P)^2^+3.35P] where P = (Fo^2^+2Fc^2^)/3'
_refine_ls_weighting_scheme calc
_refine_ls_wR_factor_gt 0.1039
_refine_ls_wR_factor_ref 0.1104
_reflns_number_gt 2249
_reflns_number_total 2636
_reflns_threshold_expression I>2\s(I)
_cod_data_source_file cv6108.cif
_cod_data_source_block 2
_cod_depositor_comments
;
The following automatic conversions were performed:
'_symmetry_cell_setting' value 'Monoclinic' changed to 'monoclinic'
according to '/home/saulius/struct/CIF-dictionaries/cif_core.dic'
dictionary named 'cif_core.dic' version 2.4.1 from 2010-06-29.

Automatic conversion script
Id: cif_fix_enum 1527 2010-12-29 10:47:43Z saulius 

The following automatic conversions were performed:

'_symmetry_cell_setting' value 'Monoclinic' changed to 'monoclinic'
according to /home/saulius/struct/CIF-dictionaries/cif_core.dic
dictionary named 'cif_core.dic' version 2.4.1 from 2010-06-29.

Automatic conversion script
Id: cif_fix_values 1715 2011-07-08 13:25:40Z adriana 

The following automatic conversions were performed:

'_refine_ls_weighting_scheme' value 'calc w =
1/[\s^2^(Fo^2^)+(0.0398P)^2^+3.35P] where P = (Fo^2^+2Fc^2^)/3' was
changed to 'calc'. New tag '_refine_ls_weighting_details' was
created. The value of the new tag was set to 'w =
1/[\s^2^(Fo^2^)+(0.0398P)^2^+3.35P] where P = (Fo^2^+2Fc^2^)/3'.

Automatic conversion script
Id: cif_fix_values 3143 2015-03-26 13:38:13Z robertas 
;
_cod_original_cell_volume 1501.0(5)
_cod_original_sg_symbol_H-M 'P 21/c'
_cod_database_code 2201114
_cod_database_fobs_code 2201114

loop_
_symmetry_equiv_pos_as_xyz
'x, y, z'
'-x, y+1/2, -z+1/2'
'-x, -y, -z'
'x, -y-1/2, z-1/2'

loop_
_atom_site_label
_atom_site_fract_x
_atom_site_fract_y
_atom_site_fract_z
_atom_site_U_iso_or_equiv
_atom_site_adp_type
_atom_site_calc_flag
_atom_site_refinement_flags
_atom_site_occupancy
_atom_site_disorder_assembly
_atom_site_disorder_group
_atom_site_type_symbol
Pd 0.80705(4) 0.15424(4) 0.24173(5) 0.01320(17) Uani d . 1 . . Pd
P 0.85527(13) 0.42010(16) 0.20465(16) 0.0139(4) Uani d . 1 . . P
S1 0.72627(13) 0.31608(15) 0.11754(17) 0.0181(4) Uani d . 1 . . S
S2 0.95287(13) 0.28988(16) 0.30541(16) 0.0185(4) Uani d . 1 . . S
S3 0.67006(13) 0.01907(15) 0.16801(16) 0.0168(4) Uani d . 1 . . S
O1 0.9000(3) 0.4981(4) 0.1202(4) 0.0179(11) Uani d . 1 . . O
O2 0.8215(3) 0.5155(4) 0.2987(4) 0.0188(11) Uani d . 1 . . O
N1 0.6813(4) -0.2218(5) 0.2244(5) 0.0152(12) Uani d . 1 . . N
H1 0.7159 -0.2819 0.2714 0.018 Uiso calc R 1 . . H
N2 0.8267(4) -0.1055(5) 0.3245(5) 0.0142(12) Uani d . 1 . . N
N3 0.8767(4) 0.0120(4) 0.3576(5) 0.0131(12) Uani d . 1 . . N
H3 0.9493 0.0057 0.3441 0.016 Uiso d R 1 . . H
C1 0.5775(5) -0.2572(6) 0.1348(6) 0.0180(15) Uani d . 1 . . C
C2 0.5877(6) -0.2492(7) 0.0014(6) 0.0266(18) Uani d . 1 . . C
H2A 0.6100 -0.1658 -0.0146 0.040 Uiso calc R 1 . . H
H2B 0.5181 -0.2681 -0.0569 0.040 Uiso calc R 1 . . H
H2C 0.6416 -0.3087 -0.0100 0.040 Uiso calc R 1 . . H
C3 0.5581(5) -0.3918(6) 0.1668(7) 0.0233(17) Uani d . 1 . . C
H3A 0.6178 -0.4432 0.1569 0.035 Uiso calc R 1 . . H
H3B 0.4907 -0.4213 0.1107 0.035 Uiso calc R 1 . . H
H3C 0.5533 -0.3967 0.2532 0.035 Uiso calc R 1 . . H
C4 0.4835(5) -0.1795(6) 0.1515(7) 0.0219(16) Uani d . 1 . . C
H4A 0.4901 -0.1677 0.2406 0.033 Uiso calc R 1 . . H
H4B 0.4157 -0.2218 0.1130 0.033 Uiso calc R 1 . . H
H4C 0.4843 -0.0991 0.1116 0.033 Uiso calc R 1 . . H
C5 0.7290(5) -0.1111(6) 0.2431(6) 0.0124(14) Uani d . 1 . . C
C6 0.8784(5) -0.2080(6) 0.4028(6) 0.0172(15) Uani d . 1 . . C
H6A 0.8359 -0.2302 0.4608 0.026 Uiso calc R 1 . . H
H6B 0.9508 -0.1834 0.4499 0.026 Uiso calc R 1 . . H
H6C 0.8831 -0.2790 0.3501 0.026 Uiso calc R 1 . . H
C7 0.7896(6) 0.4709(7) 0.4064(7) 0.0264(17) Uani d . 1 . . C
H7A 0.7399 0.4015 0.3818 0.040 Uiso calc R 1 . . H
H7B 0.7539 0.5372 0.4400 0.040 Uiso calc R 1 . . H
H7C 0.8534 0.4437 0.4703 0.040 Uiso calc R 1 . . H

loop_
_atom_site_aniso_label
_atom_site_aniso_U_11
_atom_site_aniso_U_22
_atom_site_aniso_U_33
_atom_site_aniso_U_12
_atom_site_aniso_U_13
_atom_site_aniso_U_23
Pd 0.0127(3) 0.0128(3) 0.0128(3) -0.0003(2) 0.00110(18) 0.0006(2)
P 0.0132(9) 0.0149(9) 0.0127(9) -0.0018(7) 0.0015(7) 0.0006(7)
S1 0.0160(9) 0.0145(9) 0.0194(9) -0.0008(7) -0.0032(7) 0.0023(7)
S2 0.0154(9) 0.0174(9) 0.0191(10) -0.0007(7) -0.0015(7) 0.0051(7)
S3 0.0152(8) 0.0149(9) 0.0173(9) -0.0003(7) -0.0010(7) 0.0023(7)
O1 0.019(2) 0.020(3) 0.014(3) -0.0049(19) 0.0025(19) 0.004(2)
O2 0.022(3) 0.015(3) 0.021(3) -0.0012(19) 0.009(2) 0.000(2)
N1 0.013(3) 0.014(3) 0.015(3) -0.002(2) -0.002(2) 0.001(2)
N2 0.014(3) 0.006(3) 0.020(3) 0.000(2) 0.000(2) 0.000(2)
N3 0.011(3) 0.008(3) 0.019(3) -0.002(2) 0.001(2) -0.002(2)
C1 0.014(3) 0.020(4) 0.017(4) -0.001(3) -0.001(3) -0.001(3)
C2 0.026(4) 0.040(5) 0.014(4) -0.012(3) 0.006(3) -0.009(3)
C3 0.021(4) 0.018(4) 0.029(4) -0.003(3) 0.003(3) -0.002(3)
C4 0.016(4) 0.024(4) 0.023(4) 0.000(3) 0.000(3) -0.003(3)
C5 0.016(3) 0.014(4) 0.010(3) 0.002(3) 0.007(3) 0.002(3)
C6 0.015(3) 0.015(4) 0.017(4) 0.001(3) -0.004(3) 0.003(3)
C7 0.032(4) 0.029(4) 0.024(4) -0.003(3) 0.017(3) 0.001(3)

loop_
_atom_type_symbol
_atom_type_description
_atom_type_scat_dispersion_real
_atom_type_scat_dispersion_imag
_atom_type_scat_source
C C 0.0033 0.0016 'International Tables Vol C Tables 4.2.6.8 and 6.1.1.4'
H H 0.0000 0.0000 'International Tables Vol C Tables 4.2.6.8 and 6.1.1.4'
N N 0.0061 0.0033 'International Tables Vol C Tables 4.2.6.8 and 6.1.1.4'
O O 0.0106 0.0060 'International Tables Vol C Tables 4.2.6.8 and 6.1.1.4'
P P 0.1023 0.0942 'International Tables Vol C Tables 4.2.6.8 and 6.1.1.4'
S S 0.1246 0.1234 'International Tables Vol C Tables 4.2.6.8 and 6.1.1.4'
Pd Pd -0.9988 1.0072 'International Tables Vol C Tables 4.2.6.8 and 6.1.1.4'

loop_
_geom_angle_atom_site_label_1
_geom_angle_atom_site_label_2
_geom_angle_atom_site_label_3
_geom_angle
_geom_angle_publ_flag
N3 Pd S3 84.92(14) yes
N3 Pd S1 177.91(16) yes
S3 Pd S1 95.15(6) yes
N3 Pd S2 95.67(14) yes
S3 Pd S2 175.90(7) yes
S1 Pd S2 84.41(6) yes
O1 P O2 105.0(3) yes
O1 P S2 117.3(2) yes
O2 P S2 108.92(19) yes
O1 P S1 114.8(2) yes
O2 P S1 109.88(18) yes
S2 P S1 100.81(10) yes
P S1 Pd 87.34(8) yes
P S2 Pd 86.50(8) yes
C5 S3 Pd 98.8(2) yes
C7 O2 P 120.4(4) yes
C5 N1 C1 128.9(5) yes
C5 N1 H1 115.6 yes
C1 N1 H1 115.6 yes
C5 N2 N3 119.4(5) yes
C5 N2 C6 124.5(5) yes
N3 N2 C6 114.9(5) yes
N2 N3 Pd 114.4(4) yes
N2 N3 H3 106.3 yes
Pd N3 H3 103.4 yes
N1 C1 C2 110.1(5) no
N1 C1 C4 112.2(5) no
C2 C1 C4 111.1(6) no
N1 C1 C3 105.1(5) no
C2 C1 C3 109.8(6) no
C4 C1 C3 108.3(5) no
C1 C2 H2A 109.5 no
C1 C2 H2B 109.5 no
H2A C2 H2B 109.5 no
C1 C2 H2C 109.5 no
H2A C2 H2C 109.5 no
H2B C2 H2C 109.5 no
C1 C3 H3A 109.5 no
C1 C3 H3B 109.5 no
H3A C3 H3B 109.5 no
C1 C3 H3C 109.5 no
H3A C3 H3C 109.5 no
H3B C3 H3C 109.5 no
C1 C4 H4A 109.5 no
C1 C4 H4B 109.5 no
H4A C4 H4B 109.5 no
C1 C4 H4C 109.5 no
H4A C4 H4C 109.5 no
H4B C4 H4C 109.5 no
N1 C5 N2 117.0(5) yes
N1 C5 S3 122.5(5) yes
N2 C5 S3 120.5(5) yes
N2 C6 H6A 109.5 no
N2 C6 H6B 109.5 no
H6A C6 H6B 109.5 no
N2 C6 H6C 109.5 no
H6A C6 H6C 109.5 no
H6B C6 H6C 109.5 no
O2 C7 H7A 109.5 no
O2 C7 H7B 109.5 no
H7A C7 H7B 109.5 no
O2 C7 H7C 109.5 no
H7A C7 H7C 109.5 no
H7B C7 H7C 109.5 no

loop_
_geom_bond_atom_site_label_1
_geom_bond_atom_site_label_2
_geom_bond_site_symmetry_2
_geom_bond_distance
_geom_bond_publ_flag
Pd N3 . 2.060(5) yes
Pd S3 . 2.2762(17) yes
Pd S1 . 2.3069(17) yes
Pd S2 . 2.3457(18) yes
P O1 . 1.489(5) yes
P O2 . 1.610(5) yes
P S2 . 2.024(2) yes
P S1 . 2.033(2) yes
S3 C5 . 1.714(6) yes
O2 C7 . 1.449(8) yes
N1 C5 . 1.341(8) yes
N1 C1 . 1.493(8) yes
N1 H1 . 0.8800 yes
N2 C5 . 1.345(8) yes
N2 N3 . 1.433(7) yes
N2 C6 . 1.461(8) yes
N3 H3 . 0.9878 yes
C1 C2 . 1.526(9) no
C1 C4 . 1.527(9) no
C1 C3 . 1.540(9) no
C2 H2A . 0.9800 no
C2 H2B . 0.9800 no
C2 H2C . 0.9800 no
C3 H3A . 0.9800 no
C3 H3B . 0.9800 no
C3 H3C . 0.9800 no
C4 H4A . 0.9800 no
C4 H4B . 0.9800 no
C4 H4C . 0.9800 no
C6 H6A . 0.9800 no
C6 H6B . 0.9800 no
C6 H6C . 0.9800 no
C7 H7A . 0.9800 no
C7 H7B . 0.9800 no
C7 H7C . 0.9800 no

loop_
_geom_hbond_atom_site_label_D
_geom_hbond_atom_site_label_H
_geom_hbond_atom_site_label_A
_geom_hbond_site_symmetry_A
_geom_hbond_distance_DH
_geom_hbond_distance_HA
_geom_hbond_distance_DA
_geom_hbond_angle_DHA
N3 H3 O1 2_745 0.99 1.88 2.827(6) 160
N1 H1 O2 1_545 0.88 2.56 3.361(7) 151

loop_
_cod_related_entry_id
_cod_related_entry_database
_cod_related_entry_code
1 ChemSpider 24731576
